data_7013765
loop_
_publ_author_name
'Zhang, Kehua'
'Zhang, Wu'
'Wang, Shaowu'
'Sheng, Enhong'
'Yang, Gaosheng'
'Xie, Meihua'
'Zhou, Shuangliu'
'Feng, Yan'
'Mao, Lili'
'Huang, Zixiang'

_publ_section_title
;
 Homolysis of the Ln-N (Ln = Yb, Eu) bond. Synthesis, structural
 characterization and catalytic activity of ytterbium(II) and
 europium(II) complexes with methoxyethyl functionalized indenyl
 ligands.
;
_journal_issue 7
_journal_name_full 'Dalton transactions (Cambridge, England : 2003)'
_journal_page_first 1029
_journal_page_last 1037
_journal_paper_doi 10.1039/b314115b
_journal_year 2004
_chemical_formula_sum 'C36 H56 Eu N2 O2 Si2'
_chemical_formula_weight 756.97
_chemical_name_systematic
;
?
;
_space_group_IT_number 43
_symmetry_cell_setting orthorhombic
_symmetry_space_group_name_Hall 'F 2 -2d'
_symmetry_space_group_name_H-M 'F d d 2'
_atom_sites_solution_hydrogens geom
_atom_sites_solution_primary direct
_atom_sites_solution_secondary difmap
_audit_creation_method SHELXL-97
_cell_angle_alpha 90.00
_cell_angle_beta 90.00
_cell_angle_gamma 90.00
_cell_formula_units_Z 16
_cell_length_a 31.1608(3)
_cell_length_b 34.5218(7)
_cell_length_c 14.85250(10)
_cell_measurement_reflns_used 10722
_cell_measurement_temperature 293(2)
_cell_measurement_theta_max 25.02
_cell_measurement_theta_min 2.33
_cell_volume 15977.2(4)
_computing_cell_refinement 'Siemens SMART & SAINT'
_computing_data_collection 'Siemens SMART'
_computing_data_reduction 'Siemens SMART & SAINT'
_computing_molecular_graphics 'SHELXL-97 (Sheldrick, 1997)'
_computing_publication_material 'SHELXL-97 (Sheldrick, 1997)'
_computing_structure_refinement 'SHELXL-97 (Sheldrick, 1997)'
_computing_structure_solution 'SHELXS-97 (Sheldrick, 1997)'
_diffrn_ambient_temperature 293(2)
_diffrn_measured_fraction_theta_full 0.993
_diffrn_measured_fraction_theta_max 0.993
_diffrn_measurement_device_type 'SMART CCD'
_diffrn_measurement_method 'phi and omega scans'
_diffrn_radiation_monochromator graphite
_diffrn_radiation_source 'fine-focus sealed tube'
_diffrn_radiation_type MoK\a
_diffrn_radiation_wavelength 0.71073
_diffrn_reflns_av_R_equivalents 0.0277
_diffrn_reflns_av_sigmaI/netI 0.0286
_diffrn_reflns_limit_h_max 37
_diffrn_reflns_limit_h_min -36
_diffrn_reflns_limit_k_max 40
_diffrn_reflns_limit_k_min -26
_diffrn_reflns_limit_l_max 17
_diffrn_reflns_limit_l_min -9
_diffrn_reflns_number 12431
_diffrn_reflns_theta_full 25.02
_diffrn_reflns_theta_max 25.02
_diffrn_reflns_theta_min 2.33
_diffrn_standards_decay_% 0
_diffrn_standards_number 0
_exptl_absorpt_coefficient_mu 1.660
_exptl_absorpt_correction_T_max 1.0000
_exptl_absorpt_correction_T_min 0.7709
_exptl_absorpt_correction_type empirical
_exptl_absorpt_process_details 'SADABS (Sheldrick, 1996)'
_exptl_crystal_density_diffrn 1.259
_exptl_crystal_density_method 'not measured'
_exptl_crystal_F_000 6288
_exptl_crystal_size_max 0.68
_exptl_crystal_size_mid 0.60
_exptl_crystal_size_min 0.50
_refine_diff_density_max 0.570
_refine_diff_density_min -0.524
_refine_diff_density_rms 0.058
_refine_ls_abs_structure_details 'Flack H D (1983), Acta Cryst. A39, 876-881'
_refine_ls_abs_structure_Flack 0.033(18)
_refine_ls_extinction_method none
_refine_ls_goodness_of_fit_ref 1.175
_refine_ls_hydrogen_treatment mixed
_refine_ls_matrix_type full
_refine_ls_number_parameters 389
_refine_ls_number_reflns 4886
_refine_ls_number_restraints 1
_refine_ls_restrained_S_all 1.175
_refine_ls_R_factor_all 0.0398
_refine_ls_R_factor_gt 0.0324
_refine_ls_shift/su_max 0.000
_refine_ls_shift/su_mean 0.000
_refine_ls_structure_factor_coef Fsqd
_refine_ls_weighting_details 'calc w=1/[\s^2^(Fo^2^)+(0.0197P)^2^+63.3827P] where P=(Fo^2^+2Fc^2^)/3'
_refine_ls_weighting_scheme calc
_refine_ls_wR_factor_gt 0.0682
_refine_ls_wR_factor_ref 0.0731
_reflns_number_gt 4473
_reflns_number_total 4886
_reflns_threshold_expression >2sigma(I)
_cod_data_source_file b314115b.txt
_cod_data_source_block compound_2
_cod_depositor_comments
;
The following automatic conversions were performed:
'_symmetry_cell_setting' value 'Orthorhombic' changed to 'orthorhombic'
according to '/home/saulius/struct/CIF-dictionaries/cif_core.dic'
dictionary named 'cif_core.dic' version 2.4.1 from 2010-06-29.

Automatic conversion script
Id: cif_fix_enum 1527 2010-12-29 10:47:43Z saulius 
;
_cod_original_sg_symbol_H-M Fdd2
_cod_database_code 7013765

loop_
_symmetry_equiv_pos_as_xyz
'x, y, z'
'-x, -y, z'
'x+1/4, -y+1/4, z+1/4'
'-x+1/4, y+1/4, z+1/4'
'x, y+1/2, z+1/2'
'-x, -y+1/2, z+1/2'
'x+1/4, -y+3/4, z+3/4'
'-x+1/4, y+3/4, z+3/4'
'x+1/2, y, z+1/2'
'-x+1/2, -y, z+1/2'
'x+3/4, -y+1/4, z+3/4'
'-x+3/4, y+1/4, z+3/4'
'x+1/2, y+1/2, z'
'-x+1/2, -y+1/2, z'
'x+3/4, -y+3/4, z+1/4'
'-x+3/4, y+3/4, z+1/4'

loop_
_atom_site_label
_atom_site_type_symbol
_atom_site_fract_x
_atom_site_fract_y
_atom_site_fract_z
_atom_site_U_iso_or_equiv
_atom_site_adp_type
_atom_site_occupancy
_atom_site_symmetry_multiplicity
_atom_site_calc_flag
_atom_site_refinement_flags
_atom_site_disorder_assembly
_atom_site_disorder_group
Eu Eu 0.135424(9) 0.091331(8) 0.23657(3) 0.05068(9) Uani 1 1 d . . .
Si1 Si 0.15763(8) 0.06856(6) 0.51552(14) 0.0693(6) Uani 1 1 d . . .
Si2 Si 0.15113(8) 0.07992(6) -0.04686(14) 0.0674(5) Uani 1 1 d . . .
N1 N 0.1239(2) 0.03204(17) 0.4837(6) 0.0860(18) Uani 1 1 d . . .
H1A H 0.1201 0.0305 0.4265 0.103 Uiso 1 1 calc R . .
N2 N 0.2014(2) 0.0944(2) -0.0194(5) 0.098(2) Uani 1 1 d . . .
H2A H 0.2068 0.0926 0.0372 0.118 Uiso 1 1 calc R . .
O1 O 0.1314(2) 0.16214(13) 0.1863(4) 0.0890(18) Uani 1 1 d . . .
O2 O 0.05974(16) 0.09829(16) 0.3021(4) 0.0849(16) Uani 1 1 d . . .
C1 C 0.0576(5) -0.0002(7) 0.4995(17) 0.302(16) Uani 1 1 d . . .
H1B H 0.0416 0.0227 0.5140 0.453 Uiso 1 1 calc R . .
H1C H 0.0440 -0.0223 0.5260 0.453 Uiso 1 1 calc R . .
H1D H 0.0588 -0.0033 0.4354 0.453 Uiso 1 1 calc R . .
C2 C 0.1013(10) 0.0067(7) 0.6256(10) 0.36(2) Uani 1 1 d . . .
H2B H 0.1304 0.0094 0.6457 0.545 Uiso 1 1 calc R . .
H2C H 0.0889 -0.0160 0.6521 0.545 Uiso 1 1 calc R . .
H2D H 0.0851 0.0291 0.6434 0.545 Uiso 1 1 calc R . .
C3 C 0.1181(10) -0.0339(4) 0.5049(18) 0.314(17) Uani 1 1 d . . .
H3A H 0.1474 -0.0361 0.5241 0.471 Uiso 1 1 calc R . .
H3B H 0.1167 -0.0354 0.4404 0.471 Uiso 1 1 calc R . .
H3C H 0.1015 -0.0545 0.5307 0.471 Uiso 1 1 calc R . .
C4 C 0.1006(4) 0.0034(3) 0.5345(7) 0.105(3) Uani 1 1 d . . .
C5 C 0.1315(5) 0.1061(3) 0.5872(8) 0.136(5) Uani 1 1 d . . .
H5A H 0.1073 0.1167 0.5560 0.204 Uiso 1 1 calc R . .
H5B H 0.1517 0.1264 0.5999 0.204 Uiso 1 1 calc R . .
H5C H 0.1222 0.0945 0.6426 0.204 Uiso 1 1 calc R . .
C6 C 0.2039(3) 0.0494(3) 0.5828(8) 0.129(4) Uani 1 1 d . . .
H6A H 0.2187 0.0300 0.5485 0.193 Uiso 1 1 calc R . .
H6B H 0.1934 0.0382 0.6377 0.193 Uiso 1 1 calc R . .
H6C H 0.2233 0.0702 0.5967 0.193 Uiso 1 1 calc R . .
C7 C 0.1777(2) 0.09229(17) 0.4120(4) 0.0527(15) Uani 1 1 d . . .
C8 C 0.2084(2) 0.07801(17) 0.3509(5) 0.0547(15) Uani 1 1 d . . .
C9 C 0.2289(2) 0.04140(19) 0.3392(5) 0.0651(18) Uani 1 1 d . . .
H9A H 0.2221 0.0210 0.3776 0.078 Uiso 1 1 calc R . .
C10 C 0.2580(2) 0.0360(2) 0.2736(6) 0.083(2) Uani 1 1 d . . .
H10A H 0.2714 0.0120 0.2682 0.100 Uiso 1 1 calc R . .
C11 C 0.2683(3) 0.0651(3) 0.2140(6) 0.093(3) Uani 1 1 d . . .
H11A H 0.2881 0.0602 0.1685 0.111 Uiso 1 1 calc R . .
C12 C 0.2500(2) 0.1014(2) 0.2202(6) 0.075(2) Uani 1 1 d . . .
H12A H 0.2572 0.1208 0.1795 0.090 Uiso 1 1 calc R . .
C13 C 0.2200(2) 0.10841(18) 0.2895(5) 0.0581(16) Uani 1 1 d . . .
C14 C 0.1961(2) 0.14166(17) 0.3140(5) 0.0605(18) Uani 1 1 d . . .
C15 C 0.1717(2) 0.13168(17) 0.3881(5) 0.0560(16) Uani 1 1 d . . .
H15A H 0.1558 0.1504 0.4250 0.067 Uiso 1 1 calc R . .
C16 C 0.1947(3) 0.1801(2) 0.2641(6) 0.088(3) Uani 1 1 d . . .
H16A H 0.2054 0.2000 0.3044 0.106 Uiso 1 1 calc R . .
H16B H 0.2145 0.1785 0.2138 0.106 Uiso 1 1 calc R . .
C17 C 0.1551(4) 0.1921(2) 0.2312(9) 0.122(4) Uani 1 1 d . . .
H17A H 0.1596 0.2133 0.1894 0.146 Uiso 1 1 calc R . .
H17B H 0.1381 0.2018 0.2809 0.146 Uiso 1 1 calc R . .
C18 C 0.0939(4) 0.1775(3) 0.1447(10) 0.160(6) Uani 1 1 d . . .
H18A H 0.0985 0.2043 0.1303 0.239 Uiso 1 1 calc R . .
H18B H 0.0700 0.1752 0.1852 0.239 Uiso 1 1 calc R . .
H18C H 0.0879 0.1633 0.0905 0.239 Uiso 1 1 calc R . .
C21 C 0.2740(5) 0.0842(5) -0.0647(17) 0.291(16) Uani 1 1 d . . .
H21A H 0.2972 0.0942 -0.1002 0.437 Uiso 1 1 calc R . .
H21B H 0.2664 0.0588 -0.0858 0.437 Uiso 1 1 calc R . .
H21C H 0.2827 0.0827 -0.0028 0.437 Uiso 1 1 calc R . .
C22 C 0.2504(7) 0.1462(5) -0.0361(12) 0.265(13) Uani 1 1 d . . .
H22A H 0.2739 0.1564 -0.0707 0.397 Uiso 1 1 calc R . .
H22B H 0.2593 0.1430 0.0253 0.397 Uiso 1 1 calc R . .
H22C H 0.2267 0.1638 -0.0388 0.397 Uiso 1 1 calc R . .
C23 C 0.2256(6) 0.1166(8) -0.1670(10) 0.298(15) Uani 1 1 d . . .
H23A H 0.2500 0.1261 -0.1995 0.448 Uiso 1 1 calc R . .
H23B H 0.2030 0.1356 -0.1690 0.448 Uiso 1 1 calc R . .
H23C H 0.2157 0.0930 -0.1940 0.448 Uiso 1 1 calc R . .
C24 C 0.2377(4) 0.1093(4) -0.0725(7) 0.114(4) Uani 1 1 d . . .
C25 C 0.1521(5) 0.0407(3) -0.1342(7) 0.146(6) Uani 1 1 d . . .
H25A H 0.1691 0.0194 -0.1129 0.219 Uiso 1 1 calc R . .
H25B H 0.1643 0.0507 -0.1889 0.219 Uiso 1 1 calc R . .
H25C H 0.1233 0.0320 -0.1456 0.219 Uiso 1 1 calc R . .
C26 C 0.1173(4) 0.1188(4) -0.0947(10) 0.164(6) Uani 1 1 d . . .
H26A H 0.1157 0.1400 -0.0528 0.245 Uiso 1 1 calc R . .
H26B H 0.0890 0.1090 -0.1061 0.245 Uiso 1 1 calc R . .
H26C H 0.1298 0.1278 -0.1501 0.245 Uiso 1 1 calc R . .
C27 C 0.1253(2) 0.06124(18) 0.0555(5) 0.0557(16) Uani 1 1 d . . .
C28 C 0.1391(3) 0.02897(16) 0.1105(5) 0.0532(16) Uani 1 1 d . . .
C29 C 0.1771(2) 0.00720(17) 0.1139(5) 0.0630(18) Uani 1 1 d . . .
H29A H 0.1994 0.0125 0.0742 0.076 Uiso 1 1 calc R . .
C30 C 0.1811(3) -0.02183(19) 0.1758(6) 0.076(2) Uani 1 1 d . . .
H30A H 0.2063 -0.0361 0.1776 0.091 Uiso 1 1 calc R . .
C31 C 0.1483(3) -0.03065(17) 0.2363(8) 0.082(2) Uani 1 1 d . . .
H31A H 0.1522 -0.0503 0.2783 0.098 Uiso 1 1 calc R . .
C32 C 0.1101(3) -0.01022(18) 0.2340(6) 0.075(2) Uani 1 1 d . . .
H32A H 0.0882 -0.0164 0.2740 0.090 Uiso 1 1 calc R . .
C33 C 0.1045(2) 0.01999(16) 0.1710(5) 0.0565(16) Uani 1 1 d . . .
C34 C 0.0700(2) 0.04610(19) 0.1550(5) 0.0619(18) Uani 1 1 d . . .
C35 C 0.0830(2) 0.07039(19) 0.0853(5) 0.0589(17) Uani 1 1 d . . .
H35A H 0.0639 0.0884 0.0541 0.071 Uiso 1 1 calc R . .
C36 C 0.0291(2) 0.0496(2) 0.2085(6) 0.081(2) Uani 1 1 d . . .
H36A H 0.0051 0.0455 0.1681 0.097 Uiso 1 1 calc R . .
H36B H 0.0285 0.0289 0.2528 0.097 Uiso 1 1 calc R . .
C37 C 0.0228(3) 0.0860(3) 0.2548(11) 0.115(4) Uani 1 1 d . . .
H37A H 0.0150 0.1057 0.2112 0.138 Uiso 1 1 calc R . .
H37B H -0.0009 0.0834 0.2969 0.138 Uiso 1 1 calc R . .
C38 C 0.0516(4) 0.1274(5) 0.3656(13) 0.214(10) Uani 1 1 d . . .
H38A H 0.0220 0.1265 0.3833 0.322 Uiso 1 1 calc R . .
H38B H 0.0578 0.1522 0.3397 0.322 Uiso 1 1 calc R . .
H38C H 0.0695 0.1234 0.4175 0.322 Uiso 1 1 calc R . .

loop_
_atom_site_aniso_label
_atom_site_aniso_U_11
_atom_site_aniso_U_22
_atom_site_aniso_U_33
_atom_site_aniso_U_23
_atom_site_aniso_U_13
_atom_site_aniso_U_12
Eu 0.04651(13) 0.05184(13) 0.05368(16) -0.00735(16) -0.00609(17) 0.00278(13)
Si1 0.0741(13) 0.0821(13) 0.0517(14) 0.0095(10) 0.0018(10) 0.0067(11)
Si2 0.0811(14) 0.0682(11) 0.0529(12) 0.0063(9) 0.0050(11) 0.0070(10)
N1 0.090(4) 0.107(4) 0.061(4) 0.024(5) -0.004(5) -0.023(3)
N2 0.081(4) 0.160(6) 0.055(4) 0.014(5) 0.009(4) -0.021(4)
O1 0.108(4) 0.059(3) 0.100(4) 0.000(3) -0.046(4) 0.019(3)
O2 0.053(3) 0.121(4) 0.080(4) -0.034(3) 0.000(3) 0.007(3)
C1 0.126(11) 0.45(3) 0.33(3) 0.25(3) -0.016(18) -0.121(17)
C2 0.61(5) 0.42(3) 0.068(9) 0.030(14) 0.045(18) -0.36(3)
C3 0.55(5) 0.141(12) 0.25(3) 0.044(16) 0.21(3) 0.00(2)
C4 0.112(8) 0.103(6) 0.099(8) 0.031(6) 0.018(6) -0.020(6)
C5 0.192(14) 0.135(8) 0.081(7) -0.008(7) 0.060(9) 0.019(8)
C6 0.105(8) 0.175(10) 0.106(9) 0.063(8) -0.038(7) -0.028(8)
C7 0.051(3) 0.062(3) 0.045(4) 0.004(3) 0.001(3) 0.002(3)
C8 0.043(3) 0.062(3) 0.058(4) -0.002(3) -0.010(3) 0.007(3)
C9 0.059(4) 0.065(4) 0.072(5) -0.008(3) -0.012(4) 0.006(3)
C10 0.058(5) 0.093(5) 0.098(7) -0.026(5) -0.002(5) 0.020(4)
C11 0.055(4) 0.140(8) 0.083(7) -0.029(6) 0.008(4) 0.002(5)
C12 0.051(4) 0.115(6) 0.059(6) 0.000(4) 0.002(4) -0.018(4)
C13 0.051(4) 0.068(4) 0.056(4) -0.002(3) -0.008(3) -0.011(3)
C14 0.072(5) 0.053(3) 0.057(4) 0.002(3) -0.019(4) -0.013(3)
C15 0.063(4) 0.056(3) 0.049(4) -0.008(3) -0.009(3) 0.003(3)
C16 0.100(6) 0.068(4) 0.097(7) 0.017(4) -0.032(6) -0.008(4)
C17 0.155(9) 0.071(4) 0.139(9) 0.046(7) -0.068(10) -0.025(5)
C18 0.176(12) 0.082(6) 0.221(15) 0.018(7) -0.125(12) 0.015(7)
C21 0.142(13) 0.30(2) 0.43(4) 0.17(2) 0.18(2) 0.090(14)
C22 0.36(3) 0.27(2) 0.162(18) -0.005(15) 0.101(18) -0.21(2)
C23 0.176(17) 0.62(4) 0.097(11) 0.101(19) 0.032(11) -0.14(2)
C24 0.102(8) 0.161(9) 0.080(7) 0.029(7) 0.031(6) -0.031(7)
C25 0.238(17) 0.129(8) 0.071(7) -0.027(6) 0.036(9) -0.038(10)
C26 0.118(9) 0.221(14) 0.151(12) 0.117(11) 0.036(9) 0.067(10)
C27 0.061(4) 0.058(3) 0.048(4) 0.001(3) 0.001(3) 0.001(3)
C28 0.061(4) 0.048(3) 0.050(4) -0.008(3) -0.006(3) 0.000(3)
C29 0.071(5) 0.051(3) 0.067(5) -0.010(3) 0.003(4) 0.005(3)
C30 0.088(5) 0.055(4) 0.083(6) -0.009(4) -0.012(5) 0.015(4)
C31 0.112(6) 0.050(3) 0.082(5) 0.013(5) -0.020(7) 0.002(4)
C32 0.100(6) 0.061(4) 0.064(4) -0.006(4) -0.002(6) -0.025(4)
C33 0.071(4) 0.048(3) 0.051(4) -0.008(3) -0.007(3) -0.011(3)
C34 0.053(4) 0.066(4) 0.066(5) -0.010(4) -0.007(4) -0.010(3)
C35 0.060(4) 0.063(4) 0.053(4) 0.000(3) -0.011(3) -0.005(3)
C36 0.054(4) 0.104(5) 0.084(7) 0.000(5) -0.001(4) -0.013(4)
C37 0.057(4) 0.159(8) 0.130(12) -0.038(8) 0.023(7) 0.001(5)
C38 0.098(9) 0.272(18) 0.27(2) -0.187(17) 0.022(11) 0.028(10)

loop_
_atom_type_symbol
_atom_type_description
_atom_type_scat_dispersion_real
_atom_type_scat_dispersion_imag
_atom_type_scat_source
C C 0.0033 0.0016 'International Tables Vol C Tables 4.2.6.8 and 6.1.1.4'
H H 0.0000 0.0000 'International Tables Vol C Tables 4.2.6.8 and 6.1.1.4'
N N 0.0061 0.0033 'International Tables Vol C Tables 4.2.6.8 and 6.1.1.4'
O O 0.0106 0.0060 'International Tables Vol C Tables 4.2.6.8 and 6.1.1.4'
Si Si 0.0817 0.0704 'International Tables Vol C Tables 4.2.6.8 and 6.1.1.4'
Eu Eu -0.1578 3.6682 'International Tables Vol C Tables 4.2.6.8 and 6.1.1.4'

loop_
_geom_angle_atom_site_label_1
_geom_angle_atom_site_label_2
_geom_angle_atom_site_label_3
_geom_angle
_geom_angle_site_symmetry_1
_geom_angle_site_symmetry_3
_geom_angle_publ_flag
O1 Eu O2 88.6(2) . . ?
O1 Eu C14 64.06(18) . . ?
O2 Eu C14 113.9(2) . . ?
O1 Eu C13 85.84(19) . . ?
O2 Eu C13 137.43(19) . . ?
C14 Eu C13 29.17(19) . . ?
O1 Eu C33 135.80(19) . . ?
O2 Eu C33 84.18(19) . . ?
C14 Eu C33 155.6(2) . . ?
C13 Eu C33 126.88(19) . . ?
O1 Eu C34 111.43(19) . . ?
O2 Eu C34 63.45(19) . . ?
C14 Eu C34 175.2(2) . . ?
C13 Eu C34 155.1(2) . . ?
C33 Eu C34 29.12(19) . . ?
O1 Eu C28 122.04(19) . . ?
O2 Eu C28 110.9(2) . . ?
C14 Eu C28 135.0(2) . . ?
C13 Eu C28 107.7(2) . . ?
C33 Eu C28 29.3(2) . . ?
C34 Eu C28 48.3(2) . . ?
O1 Eu C35 89.09(18) . . ?
O2 Eu C35 78.32(19) . . ?
C14 Eu C35 149.09(19) . . ?
C13 Eu C35 143.6(2) . . ?
C33 Eu C35 46.74(19) . . ?
C34 Eu C35 28.2(2) . . ?
C28 Eu C35 47.1(2) . . ?
O1 Eu C8 111.34(18) . . ?
O2 Eu C8 121.2(2) . . ?
C14 Eu C8 47.60(18) . . ?
C13 Eu C8 29.21(19) . . ?
C33 Eu C8 109.57(18) . . ?
C34 Eu C8 137.06(19) . . ?
C28 Eu C8 103.6(2) . . ?
C35 Eu C8 150.69(18) . . ?
O1 Eu C15 77.60(17) . . ?
O2 Eu C15 91.06(19) . . ?
C14 Eu C15 28.06(19) . . ?
C13 Eu C15 46.6(2) . . ?
C33 Eu C15 145.85(19) . . ?
C34 Eu C15 151.8(2) . . ?
C28 Eu C15 149.6(2) . . ?
C35 Eu C15 163.23(18) . . ?
C8 Eu C15 45.99(18) . . ?
O1 Eu C27 93.78(18) . . ?
O2 Eu C27 106.59(18) . . ?
C14 Eu C27 132.4(2) . . ?
C13 Eu C27 115.9(2) . . ?
C33 Eu C27 47.87(19) . . ?
C34 Eu C27 47.9(2) . . ?
C28 Eu C27 29.10(18) . . ?
C35 Eu C27 28.57(19) . . ?
C8 Eu C27 125.20(19) . . ?
C15 Eu C27 160.3(2) . . ?
O1 Eu C7 105.77(17) . . ?
O2 Eu C7 94.32(18) . . ?
C14 Eu C7 47.53(18) . . ?
C13 Eu C7 47.57(19) . . ?
C33 Eu C7 118.21(18) . . ?
C34 Eu C7 135.32(19) . . ?
C28 Eu C7 125.15(18) . . ?
C35 Eu C7 163.37(18) . . ?
C8 Eu C7 28.11(18) . . ?
C15 Eu C7 28.30(17) . . ?
C27 Eu C7 151.73(18) . . ?
N1 Si1 C7 107.8(4) . . ?
N1 Si1 C5 113.7(5) . . ?
C7 Si1 C5 108.3(4) . . ?
N1 Si1 C6 111.1(4) . . ?
C7 Si1 C6 109.8(4) . . ?
C5 Si1 C6 106.1(6) . . ?
N2 Si2 C27 108.0(4) . . ?
N2 Si2 C26 113.9(6) . . ?
C27 Si2 C26 108.9(5) . . ?
N2 Si2 C25 111.4(6) . . ?
C27 Si2 C25 109.0(4) . . ?
C26 Si2 C25 105.5(7) . . ?
C4 N1 Si1 132.2(8) . . ?
C24 N2 Si2 133.2(7) . . ?
C18 O1 C17 110.9(6) . . ?
C18 O1 Eu 121.5(6) . . ?
C17 O1 Eu 121.8(5) . . ?
C38 O2 C37 113.7(8) . . ?
C38 O2 Eu 119.3(6) . . ?
C37 O2 Eu 122.2(6) . . ?
C2 C4 N1 117.2(11) . . ?
C2 C4 C1 112.4(18) . . ?
N1 C4 C1 109.8(10) . . ?
C2 C4 C3 111.5(18) . . ?
N1 C4 C3 105.1(11) . . ?
C1 C4 C3 99.3(17) . . ?
C8 C7 C15 105.3(6) . . ?
C8 C7 Si1 127.6(5) . . ?
C15 C7 Si1 126.0(5) . . ?
C8 C7 Eu 74.2(4) . . ?
C15 C7 Eu 74.2(4) . . ?
Si1 C7 Eu 125.7(3) . . ?
C7 C8 C9 133.8(7) . . ?
C7 C8 C13 108.9(5) . . ?
C9 C8 C13 117.2(6) . . ?
C7 C8 Eu 77.7(4) . . ?
C9 C8 Eu 115.1(4) . . ?
C13 C8 Eu 73.0(4) . . ?
C10 C9 C8 120.9(8) . . ?
C9 C10 C11 121.4(7) . . ?
C10 C11 C12 121.6(8) . . ?
C11 C12 C13 118.5(7) . . ?
C12 C13 C14 132.5(7) . . ?
C12 C13 C8 120.3(6) . . ?
C14 C13 C8 107.2(6) . . ?
C12 C13 Eu 112.3(5) . . ?
C14 C13 Eu 75.4(4) . . ?
C8 C13 Eu 77.8(4) . . ?
C15 C14 C13 107.0(6) . . ?
C15 C14 C16 126.2(7) . . ?
C13 C14 C16 126.6(7) . . ?
C15 C14 Eu 78.6(4) . . ?
C13 C14 Eu 75.4(3) . . ?
C16 C14 Eu 108.7(4) . . ?
C14 C15 C7 111.4(6) . . ?
C14 C15 Eu 73.4(4) . . ?
C7 C15 Eu 77.5(4) . . ?
C17 C16 C14 117.1(7) . . ?
C16 C17 O1 114.0(8) . . ?
C21 C24 C22 106.8(16) . . ?
C21 C24 N2 110.6(10) . . ?
C22 C24 N2 108.7(11) . . ?
C21 C24 C23 112.6(15) . . ?
C22 C24 C23 106.0(15) . . ?
N2 C24 C23 111.9(11) . . ?
C35 C27 C28 105.7(6) . . ?
C35 C27 Si2 125.8(5) . . ?
C28 C27 Si2 127.3(5) . . ?
C35 C27 Eu 74.5(4) . . ?
C28 C27 Eu 73.7(4) . . ?
Si2 C27 Eu 126.4(3) . . ?
C29 C28 C33 119.6(6) . . ?
C29 C28 C27 133.2(7) . . ?
C33 C28 C27 107.2(6) . . ?
C29 C28 Eu 114.5(5) . . ?
C33 C28 Eu 73.9(3) . . ?
C27 C28 Eu 77.2(3) . . ?
C30 C29 C28 119.6(7) . . ?
C29 C30 C31 121.9(7) . . ?
C32 C31 C30 120.2(8) . . ?
C31 C32 C33 119.9(8) . . ?
C32 C33 C34 132.2(7) . . ?
C32 C33 C28 118.7(6) . . ?
C34 C33 C28 109.0(6) . . ?
C32 C33 Eu 111.9(4) . . ?
C34 C33 Eu 76.2(3) . . ?
C28 C33 Eu 76.8(3) . . ?
C35 C34 C33 106.6(6) . . ?
C35 C34 C36 126.2(7) . . ?
C33 C34 C36 127.0(7) . . ?
C35 C34 Eu 77.1(4) . . ?
C33 C34 Eu 74.6(4) . . ?
C36 C34 Eu 109.8(5) . . ?
C34 C35 C27 111.5(6) . . ?
C34 C35 Eu 74.7(4) . . ?
C27 C35 Eu 76.9(4) . . ?
C37 C36 C34 115.8(7) . . ?
O2 C37 C36 112.6(7) . . ?

loop_
_geom_bond_atom_site_label_1
_geom_bond_atom_site_label_2
_geom_bond_distance
_geom_bond_site_symmetry_2
_geom_bond_publ_flag
Eu O1 2.559(5) . ?
Eu O2 2.563(5) . ?
Eu C14 2.813(6) . ?
Eu C13 2.813(6) . ?
Eu C33 2.819(6) . ?
Eu C34 2.839(6) . ?
Eu C28 2.856(6) . ?
Eu C35 2.869(7) . ?
Eu C8 2.876(6) . ?
Eu C15 2.877(6) . ?
Eu C27 2.901(7) . ?
Eu C7 2.921(7) . ?
Si1 N1 1.708(7) . ?
Si1 C7 1.851(7) . ?
Si1 C5 1.863(11) . ?
Si1 C6 1.876(10) . ?
Si2 N2 1.694(7) . ?
Si2 C27 1.837(7) . ?
Si2 C26 1.849(11) . ?
Si2 C25 1.875(10) . ?
N1 C4 1.438(10) . ?
N2 C24 1.472(11) . ?
O1 C18 1.423(11) . ?
O1 C17 1.435(10) . ?
O2 C38 1.401(12) . ?
O2 C37 1.414(12) . ?
C1 C4 1.442(18) . ?
C2 C4 1.358(17) . ?
C3 C4 1.46(2) . ?
C7 C8 1.408(9) . ?
C7 C15 1.418(8) . ?
C8 C9 1.427(8) . ?
C8 C13 1.436(9) . ?
C9 C10 1.344(11) . ?
C10 C11 1.378(12) . ?
C11 C12 1.379(11) . ?
C12 C13 1.411(10) . ?
C13 C14 1.417(9) . ?
C14 C15 1.381(9) . ?
C14 C16 1.521(9) . ?
C16 C17 1.391(11) . ?
C21 C24 1.429(18) . ?
C22 C24 1.440(17) . ?
C23 C24 1.476(19) . ?
C27 C35 1.424(10) . ?
C27 C28 1.447(9) . ?
C28 C29 1.402(10) . ?
C28 C33 1.438(10) . ?
C29 C30 1.366(10) . ?
C30 C31 1.393(12) . ?
C31 C32 1.385(10) . ?
C32 C33 1.413(10) . ?
C33 C34 1.422(9) . ?
C34 C35 1.392(10) . ?
C34 C36 1.507(10) . ?
C36 C37 1.447(13) . ?
